data_2016554
loop_
_publ_author_name
'Orozco, Fab\'ian'
'Insuasty, Braulio'
'Low, John N.'
'Cobo, Justo'
'Glidewell, Christopher'

_publ_section_title
;
 Hydrogen-bonded sheet structures in neutral, anionic and hydrated
 6-amino-2-(morpholin-4-yl)-5-nitrosopyrimidines
;
_journal_coeditor_code GG3151
_journal_issue 4
_journal_name_full 'Acta Crystallographica Section C'
_journal_page_first o220
_journal_page_last o225
_journal_paper_doi 10.1107/S0108270108005076
_journal_volume 64
_journal_year 2008
_chemical_formula_iupac 'C4 H10 N O +, C8 H10 N5 O3 -'
_chemical_formula_moiety 'C4 H10 N O +, C8 H10 N5 O3 -'
_chemical_formula_sum 'C12 H20 N6 O4'
_chemical_formula_weight 312.34
_chemical_name_systematic
;
morpholin-4-ium
4-amino-2-(morpholin-4-yl)-5-nitroso-6-oxo-1,6-dihydropyrimidin-1-ide
;
_space_group_IT_number 15
_symmetry_cell_setting monoclinic
_symmetry_space_group_name_Hall '-I 2ya'
_symmetry_space_group_name_H-M 'I 1 2/a 1'
_atom_sites_solution_hydrogens geom
_atom_sites_solution_primary direct
_atom_sites_solution_secondary difmap
_cell_angle_alpha 90.00
_cell_angle_beta 90.045(15)
_cell_angle_gamma 90.00
_cell_formula_units_Z 8
_cell_length_a 9.4410(11)
_cell_length_b 16.347(4)
_cell_length_c 18.799(5)
_cell_measurement_reflns_used 3354
_cell_measurement_temperature 120(2)
_cell_measurement_theta_max 27.49
_cell_measurement_theta_min 3.30
_cell_volume 2901.3(11)
_computing_cell_refinement 'DIRAX/LSQ (Duisenberg <i>et al.</i>,  2000)'
_computing_data_collection 'COLLECT (Hooft, 1999)'
_computing_data_reduction 'EVALCCD (Duisenberg <i>et al.</i>,  2003)'
_computing_molecular_graphics 'PLATON (Spek, 2003)'
_computing_publication_material 'SHELXL97 (Sheldrick, 2008) and PRPKAPPA (Ferguson, 1999)'
_computing_structure_refinement 'OSCAIL (McArdle, 2003) and SHELXL97 (Sheldrick, 2008)'
_computing_structure_solution 'SIR2004 (Burla <i>et al.</i>,  2005)'
_diffrn_ambient_temperature 120(2)
_diffrn_detector_area_resol_mean 9.091
_diffrn_measured_fraction_theta_full 0.999
_diffrn_measured_fraction_theta_max 0.999
_diffrn_measurement_device_type 'Bruker--Nonius KappaCCD'
_diffrn_measurement_method '\f and \w'
_diffrn_radiation_monochromator graphite
_diffrn_radiation_source 'Bruker--Nonius FR591 rotating anode'
_diffrn_radiation_type 'Mo K\a'
_diffrn_radiation_wavelength 0.71073
_diffrn_reflns_av_R_equivalents 0.0478
_diffrn_reflns_av_sigmaI/netI 0.0311
_diffrn_reflns_limit_h_max 12
_diffrn_reflns_limit_h_min -12
_diffrn_reflns_limit_k_max 21
_diffrn_reflns_limit_k_min -21
_diffrn_reflns_limit_l_max 24
_diffrn_reflns_limit_l_min -24
_diffrn_reflns_number 33473
_diffrn_reflns_theta_full 27.49
_diffrn_reflns_theta_max 27.49
_diffrn_reflns_theta_min 3.30
_diffrn_standards_decay_% 0
_diffrn_standards_number 0
_exptl_absorpt_coefficient_mu 0.110
_exptl_absorpt_correction_T_max 0.989
_exptl_absorpt_correction_T_min 0.977
_exptl_absorpt_correction_type multi-scan
_exptl_absorpt_process_details '(SADABS; Sheldrick, 2003)'
_exptl_crystal_colour violet
_exptl_crystal_density_diffrn 1.430
_exptl_crystal_density_method 'not measured'
_exptl_crystal_description lath
_exptl_crystal_F_000 1328
_exptl_crystal_size_max 0.26
_exptl_crystal_size_mid 0.10
_exptl_crystal_size_min 0.10
_refine_diff_density_max 0.251
_refine_diff_density_min -0.274
_refine_ls_extinction_method none
_refine_ls_goodness_of_fit_ref 1.092
_refine_ls_hydrogen_treatment constr
_refine_ls_matrix_type full
_refine_ls_number_parameters 199
_refine_ls_number_reflns 3354
_refine_ls_number_restraints 0
_refine_ls_restrained_S_all 1.092
_refine_ls_R_factor_all 0.0820
_refine_ls_R_factor_gt 0.0486
_refine_ls_shift/su_max 0.000
_refine_ls_shift/su_mean 0.000
_refine_ls_structure_factor_coef Fsqd
_refine_ls_weighting_details 'w=1/[\s^2^(Fo^2^)+(0.0306P)^2^+5.0550P] where P=(Fo^2^+2Fc^2^)/3'
_refine_ls_weighting_scheme calc
_refine_ls_wR_factor_gt 0.0948
_refine_ls_wR_factor_ref 0.1087
_reflns_number_gt 2361
_reflns_number_total 3354
_reflns_threshold_expression I>2\s(I)
_cod_data_source_file gg3151.cif
_cod_data_source_block II
_cod_depositor_comments
;
The following automatic conversions were performed:
'_exptl_absorpt_correction_type' value 'Multi-scan' changed to
'multi-scan' according to
'/home/saulius/struct/CIF-dictionaries/cif_core.dic' dictionary named
'cif_core.dic' version 2.4.1 from 2010-06-29.

Automatic conversion script
Id: cif_fix_enum 1527 2010-12-29 10:47:43Z saulius 

The following automatic conversions were performed:

'_exptl_absorpt_correction_type' value 'Multi-scan' changed to
'multi-scan' according to
/home/saulius/struct/CIF-dictionaries/cif_core.dic dictionary named
'cif_core.dic' version 2.4.1 from 2010-06-29.

Automatic conversion script
Id: cif_fix_values 1715 2011-07-08 13:25:40Z adriana 
;
_cod_original_sg_symbol_H-M 'I 2/a'
_cod_database_code 2016554
_cod_database_fobs_code 2016554

loop_
_symmetry_equiv_pos_as_xyz
'x, y, z'
'-x+1/2, y, -z'
'x+1/2, y+1/2, z+1/2'
'-x+1, y+1/2, -z+1/2'
'-x, -y, -z'
'x-1/2, -y, z'
'-x+1/2, -y+1/2, -z+1/2'
'x, -y+1/2, z+1/2'

loop_
_atom_site_type_symbol
_atom_site_label
_atom_site_fract_x
_atom_site_fract_y
_atom_site_fract_z
_atom_site_U_iso_or_equiv
_atom_site_adp_type
_atom_site_calc_flag
_atom_site_refinement_flags
_atom_site_occupancy
O O4 0.58426(14) 0.70724(9) 0.26537(7) 0.0239(3) Uani d . 1
O O5 0.57948(14) 0.57129(9) 0.44197(7) 0.0227(3) Uani d . 1
O O24 -0.02092(15) 0.55270(9) 0.09133(7) 0.0290(3) Uani d . 1
N N1 0.22162(16) 0.58424(10) 0.31405(8) 0.0188(3) Uani d . 1
N N3 0.36442(16) 0.66628(10) 0.23262(8) 0.0189(3) Uani d . 1
N N5 0.58145(16) 0.61396(10) 0.38319(8) 0.0207(3) Uani d . 1
N N6 0.31265(16) 0.53870(10) 0.41996(8) 0.0206(3) Uani d . 1
N N21 0.14231(16) 0.61936(10) 0.20370(8) 0.0209(4) Uani d . 1
C C2 0.24766(19) 0.62398(11) 0.25230(10) 0.0173(4) Uani d . 1
C C4 0.47342(19) 0.66716(11) 0.27884(9) 0.0176(4) Uani d . 1
C C5 0.46347(18) 0.61945(11) 0.34506(9) 0.0165(4) Uani d . 1
C C6 0.32895(19) 0.58026(11) 0.35985(9) 0.0168(4) Uani d . 1
C C22 0.1527(2) 0.65210(12) 0.13147(10) 0.0236(4) Uani d . 1
C C23 0.1166(2) 0.58570(13) 0.07847(10) 0.0254(4) Uani d . 1
C C25 -0.0256(2) 0.51830(14) 0.16095(11) 0.0298(5) Uani d . 1
C C26 0.00630(19) 0.58025(13) 0.21814(10) 0.0222(4) Uani d . 1
O O34 0.51265(14) 0.72728(9) 0.02394(7) 0.0247(3) Uani d . 1
N N31 0.67247(16) 0.78042(10) 0.14380(8) 0.0219(4) Uani d . 1
C C32 0.7156(2) 0.70778(13) 0.10134(11) 0.0244(4) Uani d . 1
C C33 0.5859(2) 0.66997(12) 0.06768(11) 0.0246(4) Uani d . 1
C C35 0.4659(2) 0.79510(12) 0.06570(11) 0.0233(4) Uani d . 1
C C36 0.5901(2) 0.83871(12) 0.09899(10) 0.0224(4) Uani d . 1
H H6A 0.2317 0.5142 0.4291 0.025 Uiso calc R 1
H H6B 0.3828 0.5356 0.4507 0.025 Uiso calc R 1
H H22A 0.2500 0.6722 0.1227 0.028 Uiso calc R 1
H H22B 0.0865 0.6986 0.1258 0.028 Uiso calc R 1
H H23A 0.1201 0.6085 0.0297 0.031 Uiso calc R 1
H H23B 0.1878 0.5414 0.0817 0.031 Uiso calc R 1
H H25A 0.0440 0.4731 0.1640 0.036 Uiso calc R 1
H H25B -0.1209 0.4950 0.1693 0.036 Uiso calc R 1
H H26A -0.0695 0.6221 0.2194 0.027 Uiso calc R 1
H H26B 0.0095 0.5528 0.2651 0.027 Uiso calc R 1
H H31A 0.7518 0.8062 0.1614 0.026 Uiso calc R 1
H H31B 0.6181 0.7639 0.1817 0.026 Uiso calc R 1
H H32A 0.7629 0.6673 0.1325 0.029 Uiso calc R 1
H H32B 0.7834 0.7244 0.0639 0.029 Uiso calc R 1
H H33A 0.6146 0.6223 0.0386 0.029 Uiso calc R 1
H H33B 0.5215 0.6502 0.1055 0.029 Uiso calc R 1
H H35A 0.4014 0.7755 0.1035 0.028 Uiso calc R 1
H H35B 0.4126 0.8337 0.0352 0.028 Uiso calc R 1
H H36A 0.6518 0.8614 0.0613 0.027 Uiso calc R 1
H H36B 0.5558 0.8846 0.1287 0.027 Uiso calc R 1

loop_
_atom_site_aniso_label
_atom_site_aniso_U_11
_atom_site_aniso_U_22
_atom_site_aniso_U_33
_atom_site_aniso_U_12
_atom_site_aniso_U_13
_atom_site_aniso_U_23
O4 0.0203(7) 0.0311(8) 0.0203(7) -0.0089(6) -0.0016(5) 0.0041(6)
O5 0.0209(7) 0.0293(8) 0.0180(7) 0.0027(6) -0.0023(5) 0.0029(6)
O24 0.0320(8) 0.0330(8) 0.0220(7) -0.0090(6) -0.0062(6) -0.0010(6)
N1 0.0183(8) 0.0211(8) 0.0170(8) -0.0015(6) -0.0007(6) 0.0007(6)
N3 0.0181(8) 0.0204(8) 0.0181(8) -0.0018(6) -0.0019(6) 0.0007(7)
N5 0.0195(8) 0.0259(9) 0.0166(8) -0.0001(7) -0.0020(6) 0.0008(7)
N6 0.0181(8) 0.0267(9) 0.0170(8) -0.0044(7) -0.0011(6) 0.0024(7)
N21 0.0194(8) 0.0239(9) 0.0195(8) -0.0063(7) -0.0040(6) 0.0038(7)
C2 0.0180(9) 0.0164(9) 0.0176(9) 0.0006(7) -0.0017(7) -0.0005(7)
C4 0.0165(9) 0.0189(9) 0.0174(9) -0.0006(7) 0.0005(7) -0.0028(7)
C5 0.0165(9) 0.0173(9) 0.0157(9) 0.0007(7) 0.0006(7) -0.0031(7)
C6 0.0178(9) 0.0168(9) 0.0159(9) 0.0011(7) 0.0012(7) -0.0030(7)
C22 0.0217(10) 0.0269(11) 0.0222(10) -0.0063(8) -0.0067(8) 0.0102(8)
C23 0.0250(10) 0.0318(11) 0.0196(10) 0.0030(9) -0.0025(8) 0.0048(9)
C25 0.0328(12) 0.0299(11) 0.0267(11) -0.0107(9) -0.0034(9) 0.0016(9)
C26 0.0170(9) 0.0285(11) 0.0211(9) -0.0036(8) -0.0019(7) 0.0007(8)
O34 0.0279(7) 0.0241(7) 0.0221(7) 0.0003(6) -0.0091(6) -0.0021(6)
N31 0.0174(8) 0.0318(9) 0.0164(8) -0.0064(7) -0.0007(6) -0.0008(7)
C32 0.0223(10) 0.0305(11) 0.0206(10) 0.0047(8) -0.0026(8) 0.0002(8)
C33 0.0270(10) 0.0194(10) 0.0272(11) 0.0004(8) -0.0048(8) 0.0011(8)
C35 0.0225(9) 0.0212(10) 0.0262(10) 0.0015(8) -0.0022(8) 0.0046(8)
C36 0.0258(10) 0.0201(10) 0.0212(9) -0.0032(8) 0.0019(8) 0.0011(8)

loop_
_atom_type_symbol
_atom_type_description
_atom_type_scat_dispersion_real
_atom_type_scat_dispersion_imag
_atom_type_scat_source
C C 0.0033 0.0016 'International Tables Vol C Tables 4.2.6.8 and 6.1.1.4'
H H 0.0000 0.0000 'International Tables Vol C Tables 4.2.6.8 and 6.1.1.4'
N N 0.0061 0.0033 'International Tables Vol C Tables 4.2.6.8 and 6.1.1.4'
O O 0.0106 0.0060 'International Tables Vol C Tables 4.2.6.8 and 6.1.1.4'

loop_
_geom_angle_atom_site_label_1
_geom_angle_atom_site_label_2
_geom_angle_atom_site_label_3
_geom_angle
_geom_angle_publ_flag
C25 O24 C23 109.51(15) no
C6 N1 C2 116.09(16) no
C4 N3 C2 116.84(16) no
O5 N5 C5 118.70(15) no
C6 N6 H6A 120.0 no
C6 N6 H6B 120.0 no
H6A N6 H6B 120.0 no
C2 N21 C26 123.06(16) no
C2 N21 C22 123.84(16) no
C26 N21 C22 113.10(15) no
N21 C2 N1 114.76(16) no
N21 C2 N3 116.29(16) no
N1 C2 N3 128.94(16) no
O4 C4 N3 120.68(17) no
O4 C4 C5 119.92(16) no
N3 C4 C5 119.39(16) no
N5 C5 C6 126.99(17) no
N5 C5 C4 116.01(16) no
C6 C5 C4 116.92(15) no
N6 C6 N1 119.14(16) no
N6 C6 C5 119.44(16) no
N1 C6 C5 121.41(16) no
N21 C22 C23 109.49(16) no
N21 C22 H22A 109.8 no
C23 C22 H22A 109.8 no
N21 C22 H22B 109.8 no
C23 C22 H22B 109.8 no
H22A C22 H22B 108.2 no
O24 C23 C22 111.38(16) no
O24 C23 H23A 109.4 no
C22 C23 H23A 109.4 no
O24 C23 H23B 109.4 no
C22 C23 H23B 109.4 no
H23A C23 H23B 108.0 no
O24 C25 C26 112.56(17) no
O24 C25 H25A 109.1 no
C26 C25 H25A 109.1 no
O24 C25 H25B 109.1 no
C26 C25 H25B 109.1 no
H25A C25 H25B 107.8 no
N21 C26 C25 109.69(16) no
N21 C26 H26A 109.7 no
C25 C26 H26A 109.7 no
N21 C26 H26B 109.7 no
C25 C26 H26B 109.7 no
H26A C26 H26B 108.2 no
C33 O34 C35 110.06(14) no
C32 N31 C36 110.48(15) no
C32 N31 H31A 109.6 no
C36 N31 H31A 109.6 no
C32 N31 H31B 109.6 no
C36 N31 H31B 109.6 no
H31A N31 H31B 108.1 no
N31 C32 C33 109.21(16) no
N31 C32 H32A 109.8 no
C33 C32 H32A 109.8 no
N31 C32 H32B 109.8 no
C33 C32 H32B 109.8 no
H32A C32 H32B 108.3 no
O34 C33 C32 111.43(16) no
O34 C33 H33A 109.3 no
C32 C33 H33A 109.3 no
O34 C33 H33B 109.3 no
C32 C33 H33B 109.3 no
H33A C33 H33B 108.0 no
O34 C35 C36 110.76(16) no
O34 C35 H35A 109.5 no
C36 C35 H35A 109.5 no
O34 C35 H35B 109.5 no
C36 C35 H35B 109.5 no
H35A C35 H35B 108.1 no
N31 C36 C35 109.73(16) no
N31 C36 H36A 109.7 no
C35 C36 H36A 109.7 no
N31 C36 H36B 109.7 no
C35 C36 H36B 109.7 no
H36A C36 H36B 108.2 no

loop_
_geom_bond_atom_site_label_1
_geom_bond_atom_site_label_2
_geom_bond_distance
_geom_bond_publ_flag
O4 C4 1.260(2) no
O5 N5 1.307(2) no
O24 C25 1.425(2) no
O24 C23 1.426(2) no
N1 C6 1.331(2) no
N1 C2 1.353(2) no
N3 C4 1.346(2) no
N3 C2 1.353(2) no
N5 C5 1.327(2) no
N6 C6 1.328(2) no
N6 H6A 0.88 no
N6 H6B 0.88 no
N21 C2 1.352(2) no
N21 C26 1.460(2) no
N21 C22 1.463(2) no
C4 C5 1.472(3) no
C5 C6 1.450(2) no
C22 C23 1.512(3) no
C22 H22A 0.99 no
C22 H22B 0.99 no
C23 H23A 0.99 no
C23 H23B 0.99 no
C25 C26 1.507(3) no
C25 H25A 0.99 no
C25 H25B 0.99 no
C26 H26A 0.99 no
C26 H26B 0.99 no
O34 C33 1.425(2) no
O34 C35 1.429(2) no
N31 C32 1.488(3) no
N31 C36 1.490(2) no
N31 H31A 0.92 no
N31 H31B 0.92 no
C32 C33 1.511(3) no
C32 H32A 0.99 no
C32 H32B 0.99 no
C33 H33A 0.99 no
C33 H33B 0.99 no
C35 C36 1.508(3) no
C35 H35A 0.99 no
C35 H35B 0.99 no
C36 H36A 0.99 no
C36 H36B 0.99 no

loop_
_geom_hbond_atom_site_label_D
_geom_hbond_atom_site_label_H
_geom_hbond_atom_site_label_A
_geom_hbond_site_symmetry_A
_geom_hbond_distance_DH
_geom_hbond_distance_HA
_geom_hbond_distance_DA
_geom_hbond_angle_DHA
_geom_hbond_publ_flag
N6 H6A O5 6_565 0.88 2.02 2.872(2) 163 y
N6 H6B O5 . 0.88 1.95 2.608(2) 130 y
N31 H31A O4 7_665 0.92 2.08 2.868(2) 143 y
N31 H31A N5 7_665 0.92 2.21 2.939(2) 136 y
N31 H31B O4 . 0.92 1.85 2.711(2) 154 y

loop_
_geom_torsion_atom_site_label_1
_geom_torsion_atom_site_label_2
_geom_torsion_atom_site_label_3
_geom_torsion_atom_site_label_4
_geom_torsion
_geom_torsion_publ_flag
C26 N21 C2 N1 4.6(3) no
C22 N21 C2 N1 -174.86(17) no
C26 N21 C2 N3 -176.23(17) no
C22 N21 C2 N3 4.3(3) no
C6 N1 C2 N21 173.07(17) no
C6 N1 C2 N3 -6.0(3) no
C4 N3 C2 N21 -176.11(17) no
C4 N3 C2 N1 2.9(3) no
C2 N3 C4 O4 -177.84(17) no
C2 N3 C4 C5 3.3(2) no
O5 N5 C5 C6 -2.3(3) no
O5 N5 C5 C4 -178.96(15) no
O4 C4 C5 N5 -7.9(3) no
N3 C4 C5 N5 170.98(17) no
O4 C4 C5 C6 175.16(17) no
N3 C4 C5 C6 -6.0(2) no
C2 N1 C6 N6 -176.74(17) no
C2 N1 C6 C5 2.5(3) no
N5 C5 C6 N6 5.6(3) no
C4 C5 C6 N6 -177.80(16) no
N5 C5 C6 N1 -173.64(18) no
C4 C5 C6 N1 3.0(3) no
C2 N21 C22 C23 126.43(19) no
C26 N21 C22 C23 -53.1(2) no
C25 O24 C23 C22 -60.2(2) no
N21 C22 C23 O24 56.9(2) no
C23 O24 C25 C26 59.4(2) no
C2 N21 C26 C25 -127.7(2) no
C22 N21 C26 C25 51.8(2) no
O24 C25 C26 N21 -54.8(2) no
C36 N31 C32 C33 -54.6(2) no
C35 O34 C33 C32 -61.1(2) no
N31 C32 C33 O34 57.8(2) no
C33 O34 C35 C36 60.9(2) no
C32 N31 C36 C35 55.1(2) no
O34 C35 C36 N31 -58.0(2) no

loop_
_cod_related_entry_id
_cod_related_entry_database
_cod_related_entry_code
1 ChemSpider 30654099
